data_1553161
loop_
_publ_author_name
'Huang, Pei-Qiang'
'Ou, Wei'
'Ye, Jian-Liang'

_publ_section_title
;
 Aza-Knoevenagel-type condensation of secondary amides: direct access to
 N-monosubstituted \b,\b-difunctionalized enamines
;
_journal_issue 9
_journal_name_full 'Organic Chemistry Frontiers'
_journal_page_first 1094
_journal_paper_doi 10.1039/C5QO00191A
_journal_volume 2
_journal_year 2015
_chemical_formula_moiety 'C15 H18 N2 O2'
_chemical_formula_sum 'C15 H18 N2 O2'
_chemical_formula_weight 258.32
_space_group_crystal_system monoclinic
_space_group_IT_number 14
_space_group_name_Hall '-P 2yn'
_space_group_name_H-M_alt 'P 1 21/n 1'
_symmetry_Int_Tables_number 14
_atom_sites_solution_primary iterative
_audit_creation_date 2015-06-15
_audit_creation_method
;
Olex2 1.2
(compiled 2015.01.26 svn.r3150 for OlexSys, GUI svn.r4998)
;
_audit_update_record
;
2015-06-14 deposited with the CCDC.
2015-07-20 downloaded from the CCDC.
;
_cell_angle_alpha 90
_cell_angle_beta 90.5295(10)
_cell_angle_gamma 90
_cell_formula_units_Z 16
_cell_length_a 18.06936(19)
_cell_length_b 17.8020(2)
_cell_length_c 18.2203(2)
_cell_measurement_reflns_used 8561
_cell_measurement_temperature 173.00(14)
_cell_measurement_theta_max 60.2130
_cell_measurement_theta_min 4.2340
_cell_volume 5860.69(11)
_computing_cell_refinement
;
CrysAlisPro, Agilent Technologies,
Version 1.171.36.24 (release 03-12-2012 CrysAlis171 .NET)
(compiled Dec  3 2012,18:21:49)
;
_computing_data_collection
;
CrysAlisPro, Agilent Technologies,
Version 1.171.36.24 (release 03-12-2012 CrysAlis171 .NET)
(compiled Dec  3 2012,18:21:49)
;
_computing_data_reduction
;
CrysAlisPro, Agilent Technologies,
Version 1.171.36.24 (release 03-12-2012 CrysAlis171 .NET)
(compiled Dec  3 2012,18:21:49)
;
_computing_molecular_graphics 'Olex2 (Dolomanov et al., 2009)'
_computing_publication_material 'Olex2 (Dolomanov et al., 2009)'
_computing_structure_refinement 'olex2.refine (Bourhis et al., 2015)'
_computing_structure_solution
;
Superflip (Palatinus & Chapuis, 2007;Palatinus & van der Lee, 2008;
Palatinus et al., 2012)
;
_diffrn_ambient_temperature 173.00(14)
_diffrn_detector_area_resol_mean 16.1903
_diffrn_measured_fraction_theta_full 0.9958
_diffrn_measured_fraction_theta_max 0.9958
_diffrn_measurement_details
;
#__ type_ start__ end____ width___ exp.time_
  1 omega    2.00  104.00   1.0000    4.0000
omega____ theta____ kappa____ phi______ frames
    -       32.3584   77.0000  -90.0000 102

#__ type_ start__ end____ width___ exp.time_
  2 omega   40.00  112.00   1.0000    4.0000
omega____ theta____ kappa____ phi______ frames
    -       32.3584  178.0000  -90.0000 72

#__ type_ start__ end____ width___ exp.time_
  3 omega   49.00   94.00   1.0000    4.0000
omega____ theta____ kappa____ phi______ frames
    -       32.3584   38.0000   30.0000 45

#__ type_ start__ end____ width___ exp.time_
  4 omega -130.00 -103.00   1.0000   12.0000
omega____ theta____ kappa____ phi______ frames
    -      -75.0000  -92.0000    0.0000 27

#__ type_ start__ end____ width___ exp.time_
  5 omega  113.00  139.00   1.0000   12.0000
omega____ theta____ kappa____ phi______ frames
    -       90.5000   50.0000   60.0000 26

#__ type_ start__ end____ width___ exp.time_
  6 omega   56.00   82.00   1.0000   12.0000
omega____ theta____ kappa____ phi______ frames
    -       90.5000 -112.0000 -120.0000 26

#__ type_ start__ end____ width___ exp.time_
  7 omega   34.00   90.00   1.0000   12.0000
omega____ theta____ kappa____ phi______ frames
    -       90.5000 -112.0000  -30.0000 56

#__ type_ start__ end____ width___ exp.time_
  8 omega   18.00   51.00   1.0000   12.0000
omega____ theta____ kappa____ phi______ frames
    -       90.5000  -38.0000  -30.0000 33

#__ type_ start__ end____ width___ exp.time_
  9 omega   19.00   65.00   1.0000   12.0000
omega____ theta____ kappa____ phi______ frames
    -       90.5000 -112.0000 -180.0000 46

#__ type_ start__ end____ width___ exp.time_
 10 omega   29.00  115.00   1.0000   12.0000
omega____ theta____ kappa____ phi______ frames
    -       90.5000  -92.0000 -180.0000 86

#__ type_ start__ end____ width___ exp.time_
 11 omega   71.00   98.00   1.0000   12.0000
omega____ theta____ kappa____ phi______ frames
    -       90.5000  -92.0000  150.0000 27

#__ type_ start__ end____ width___ exp.time_
 12 omega   18.00   68.00   1.0000   12.0000
omega____ theta____ kappa____ phi______ frames
    -       90.5000  -38.0000    0.0000 50

#__ type_ start__ end____ width___ exp.time_
 13 omega   60.00  163.00   1.0000   12.0000
omega____ theta____ kappa____ phi______ frames
    -       90.5000   38.0000  -60.0000 103

#__ type_ start__ end____ width___ exp.time_
 14 omega   65.00  138.00   1.0000   12.0000
omega____ theta____ kappa____ phi______ frames
    -       90.5000   64.0000 -150.0000 73

#__ type_ start__ end____ width___ exp.time_
 15 omega   67.00   92.00   1.0000   12.0000
omega____ theta____ kappa____ phi______ frames
    -       90.5000 -117.0000  168.0000 25

#__ type_ start__ end____ width___ exp.time_
 16 omega   25.00   53.00   1.0000   12.0000
omega____ theta____ kappa____ phi______ frames
    -       90.5000 -117.0000  168.0000 28

#__ type_ start__ end____ width___ exp.time_
 17 omega  113.00  158.00   1.0000   12.0000
omega____ theta____ kappa____ phi______ frames
    -       90.5000  112.0000   90.0000 45

#__ type_ start__ end____ width___ exp.time_
 18 omega   21.00   49.00   1.0000   12.0000
omega____ theta____ kappa____ phi______ frames
    -       90.5000  -50.0000 -150.0000 28

#__ type_ start__ end____ width___ exp.time_
 19 omega   53.00   79.00   1.0000   12.0000
omega____ theta____ kappa____ phi______ frames
    -       90.5000  -50.0000 -150.0000 26

#__ type_ start__ end____ width___ exp.time_
 20 omega  138.00  163.00   1.0000   12.0000
omega____ theta____ kappa____ phi______ frames
    -       90.5000  112.0000    0.0000 25

#__ type_ start__ end____ width___ exp.time_
 21 omega   35.00   66.00   1.0000   12.0000
omega____ theta____ kappa____ phi______ frames
    -       90.5000  -25.0000    0.0000 31

#__ type_ start__ end____ width___ exp.time_
 22 omega   50.00  100.00   1.0000   12.0000
omega____ theta____ kappa____ phi______ frames
    -       90.5000  178.0000 -180.0000 50
;
_diffrn_measurement_device_type 'Xcalibur, Sapphire3, Gemini ultra'
_diffrn_measurement_method '\w scans'
_diffrn_orient_matrix_UB_11 0.0094170000
_diffrn_orient_matrix_UB_12 0.0724616000
_diffrn_orient_matrix_UB_13 0.0453974000
_diffrn_orient_matrix_UB_21 0.0089599000
_diffrn_orient_matrix_UB_22 0.0455427000
_diffrn_orient_matrix_UB_23 -0.0712663000
_diffrn_orient_matrix_UB_31 -0.0842450000
_diffrn_orient_matrix_UB_32 0.0128998000
_diffrn_orient_matrix_UB_33 -0.0033224000
_diffrn_radiation_monochromator mirror
_diffrn_radiation_type 'Cu K\a'
_diffrn_radiation_wavelength 1.54184
_diffrn_reflns_av_R_equivalents 0.0214
_diffrn_reflns_av_unetI/netI 0.0229
_diffrn_reflns_limit_h_max 17
_diffrn_reflns_limit_h_min -20
_diffrn_reflns_limit_k_max 19
_diffrn_reflns_limit_k_min -18
_diffrn_reflns_limit_l_max 19
_diffrn_reflns_limit_l_min -20
_diffrn_reflns_number 24519
_diffrn_reflns_theta_full 60.12
_diffrn_reflns_theta_max 60.12
_diffrn_reflns_theta_min 3.43
_diffrn_source 'Enhance Ultra (Cu) X-ray Source'
_exptl_absorpt_coefficient_mu 0.632
_exptl_absorpt_correction_T_max 1.00000
_exptl_absorpt_correction_T_min 0.89330
_exptl_absorpt_correction_type multi-scan
_exptl_absorpt_process_details
;
CrysAlisPro, Agilent Technologies,
Version 1.171.36.24 (release 03-12-2012 CrysAlis171 .NET)
(compiled Dec  3 2012,18:21:49)
Empirical absorption correction using spherical harmonics,
 implemented in SCALE3 ABSPACK scaling algorithm.
;
_exptl_crystal_density_diffrn 1.1710
_exptl_crystal_F_000 2214.9335
_refine_diff_density_max 0.6430
_refine_diff_density_min -0.4965
_refine_diff_density_rms 0.0441
_refine_ls_d_res_high 0.8891
_refine_ls_d_res_low 12.8891
_refine_ls_goodness_of_fit_ref 1.0616
_refine_ls_hydrogen_treatment mixed
_refine_ls_matrix_type full
_refine_ls_number_constraints 116
_refine_ls_number_parameters 696
_refine_ls_number_reflns 8700
_refine_ls_number_restraints 0
_refine_ls_restrained_S_all 1.0616
_refine_ls_R_factor_all 0.0559
_refine_ls_R_factor_gt 0.0498
_refine_ls_shift/su_max 0.0002
_refine_ls_shift/su_mean 0.0000
_refine_ls_structure_factor_coef Fsqd
_refine_ls_weighting_details 'w=1/[\s^2^(Fo^2^)+(0.0681P)^2^+2.4663P] where P=(Fo^2^+2Fc^2^)/3'
_refine_ls_weighting_scheme calc
_refine_ls_wR_factor_gt 0.1319
_refine_ls_wR_factor_ref 0.1382
_reflns_Friedel_coverage 0.0
_reflns_limit_h_max 14
_reflns_limit_h_min -20
_reflns_limit_k_max 19
_reflns_limit_k_min 0
_reflns_limit_l_max 20
_reflns_limit_l_min -13
_reflns_number_gt 7578
_reflns_number_total 8700
_reflns_threshold_expression I>=2u(I)
_cod_data_source_file c5qo00191a2.cif
_cod_data_source_block exp_9816
_cod_depositor_comments
;

2022-05-15
Z value and formula fixed to values more according to usual
chemical conventions.                 miguel
;
_cod_original_formula_sum 'C60 H72 N8 O8'
_cod_original_formula_weight 1033.29
_cod_original_formula_moiety '4(C15 H18 N2 O2)'
_cod_original_formula_units_Z 4
_cod_original_cell_volume 5860.69(12)
_cod_original_sg_symbol_Hall '-P 2ybc (x-z,y,z)'
_cod_database_code 1553161
_reflns_odcompleteness_completeness 99.68
_reflns_odcompleteness_iscentric 1
_reflns_odcompleteness_theta 59.94
_olex2_refinement_description
;
1. Fixed Uiso
 At 1.2 times of:
  All C(H) groups, All C(H,H) groups, All N(H) groups
 At 1.5 times of:
  All C(H,H,H) groups
2.a Ternary CH refined with riding coordinates:
 C28(H28), C43(H43), C44(H44), C50(H50)
2.b Secondary CH2 refined with riding coordinates:
 C35(H35a,H35b), C37(H37a,H37b), C47(H47a,H47b), C52(H52a,H52b)
2.c Aromatic/amide H refined with riding coordinates:
 N9(H9), N10(H10), N11(H11), N12(H12), C1(H1), C13(H13), C19(H19), C21(H21),
 C22(H22), C23(H23), C24(H24), C25(H25), C26(H26), C27(H27), C29(H29), C33(H33),
  C34(H34), C38(H38), C39(H39), C40(H40), C41(H41), C46(H46), C49(H49), C51(H51)
2.d Idealised Me refined as rotating group:
 C5(H5a,H5b,H5c), C6(H6a,H6b,H6c), C7(H7a,H7b,H7c), C1A(H1Aa,H1Ab,H1Ac),
 C1B(H1Ba,H1Bb,H1Bc), C1C(H1Ca,H1Cb,H1Cc), C1D(H1Da,H1Db,H1Dc), C1E(H1Ea,H1Eb,
 H1Ec), C1F(H1Fa,H1Fb,H1Fc), C1G(H1Ga,H1Gb,H1Gc), C1H(H1Ha,H1Hb,H1Hc), C1I(H1Ia,
 H1Ib,H1Ic)
;
_olex2_submission_special_instructions 'No special instructions were received'

loop_
_space_group_symop_id
_space_group_symop_operation_xyz
1 x,y,z
2 -x+1/2,y+1/2,-z+1/2
3 -x,-y,-z
4 x-1/2,-y-1/2,z-1/2

loop_
_atom_site_label
_atom_site_type_symbol
_atom_site_fract_x
_atom_site_fract_y
_atom_site_fract_z
_atom_site_U_iso_or_equiv
_atom_site_adp_type
_atom_site_occupancy
_atom_site_refinement_flags_posn
O1 O 0.51579(7) 0.59559(7) 0.35698(6) 0.0357(3) Uani 1.000000 .
O2 O 0.28529(7) 0.09104(8) 0.33300(7) 0.0389(3) Uani 1.000000 .
O3 O -0.03248(7) 0.40633(8) 0.52958(7) 0.0393(3) Uani 1.000000 .
O4 O 0.66958(7) 0.42329(8) 0.34367(7) 0.0426(3) Uani 1.000000 .
O5 O 0.63750(7) 0.61027(8) 0.38064(7) 0.0418(3) Uani 1.000000 .
O6 O 0.09027(8) 0.39876(8) 0.55031(7) 0.0442(3) Uani 1.000000 .
O7 O 0.68584(7) 0.43063(8) 0.22144(7) 0.0431(3) Uani 1.000000 .
O8 O 0.26880(7) 0.07781(8) 0.45462(7) 0.0438(3) Uani 1.000000 .
N9 N 0.72212(9) 0.64002(11) 0.26323(9) 0.0434(4) Uani 1.000000 .
H9 H 0.71937(9) 0.63192(11) 0.30966(9) 0.0520(5) Uiso 1.000000 R
N10 N 0.56805(9) 0.39093(10) 0.13882(8) 0.0390(4) Uani 1.000000 .
H10 H 0.61235(9) 0.40846(10) 0.14121(8) 0.0468(5) Uiso 1.000000 R
N11 N 0.17302(9) 0.36383(10) 0.43342(9) 0.0425(4) Uani 1.000000 .
H11 H 0.17110(9) 0.37692(10) 0.47879(9) 0.0510(5) Uiso 1.000000 R
N12 N 0.38879(9) 0.10963(10) 0.53889(8) 0.0409(4) Uani 1.000000 .
H12 H 0.34426(9) 0.09274(10) 0.53618(8) 0.0490(5) Uiso 1.000000 R
N1 N 0.47804(9) 0.59169(10) 0.17632(9) 0.0434(4) Uani 1.000000 .
C2 C 0.10895(9) 0.34683(11) 0.31651(9) 0.0318(4) Uani 1.000000 .
C3 C 0.45431(10) 0.35893(10) 0.20235(9) 0.0317(4) Uani 1.000000 .
C4 C 0.50269(10) 0.14123(10) 0.47532(9) 0.0318(4) Uani 1.000000 .
N5 N 0.46276(9) 0.10723(11) 0.28890(9) 0.0480(4) Uani 1.000000 .
N6 N -0.07444(9) 0.39238(11) 0.34880(9) 0.0484(4) Uani 1.000000 .
N7 N 0.49183(9) 0.39224(10) 0.38731(9) 0.0450(4) Uani 1.000000 .
C8 C 0.59343(10) 0.61256(10) 0.25793(9) 0.0309(4) Uani 1.000000 .
C9 C 0.66003(9) 0.64725(11) 0.14441(10) 0.0341(4) Uani 1.000000 .
C10 C 0.53302(10) 0.38491(10) 0.20196(10) 0.0314(4) Uani 1.000000 .
C11 C 0.38843(10) 0.10291(10) 0.40859(10) 0.0312(4) Uani 1.000000 .
C1 C 0.51999(10) 0.21301(11) 0.45098(10) 0.0380(4) Uani 1.000000 .
H1 H 0.48233(10) 0.24620(11) 0.43802(10) 0.0456(5) Uiso 1.000000 R
C13 C 0.08827(10) 0.27538(11) 0.29469(10) 0.0380(4) Uani 1.000000 .
H13 H 0.07701(10) 0.23935(11) 0.32982(10) 0.0456(5) Uiso 1.000000 R
C14 C 0.04309(10) 0.38481(10) 0.42947(10) 0.0324(4) Uani 1.000000 .
C15 C 0.66003(10) 0.63197(10) 0.22501(10) 0.0324(4) Uani 1.000000 .
C16 C 0.10986(10) 0.36631(10) 0.39628(10) 0.0321(4) Uani 1.000000 .
C17 C 0.42368(10) 0.11660(10) 0.47588(10) 0.0314(4) Uani 1.000000 .
C18 C 0.58609(10) 0.60566(10) 0.33662(10) 0.0317(4) Uani 1.000000 .
C19 C 0.43788(11) 0.28607(11) 0.22366(11) 0.0408(5) Uani 1.000000 .
H19 H 0.47591(11) 0.25285(11) 0.23537(11) 0.0489(5) Uiso 1.000000 R
C20 C 0.56781(10) 0.40067(10) 0.26883(10) 0.0313(4) Uani 1.000000 .
C21 C 0.67471(11) 0.59139(12) 0.09381(10) 0.0397(5) Uani 1.000000 .
H21 H 0.68792(11) 0.54351(12) 0.10960(10) 0.0477(5) Uiso 1.000000 R
C22 C 0.10075(10) 0.31063(12) 0.16874(10) 0.0403(5) Uani 1.000000 .
H22 H 0.09868(10) 0.29833(12) 0.11916(10) 0.0483(6) Uiso 1.000000 R
C23 C 0.55935(10) 0.09236(11) 0.49443(10) 0.0357(4) Uani 1.000000 .
H23 H 0.54824(10) 0.04447(11) 0.51147(10) 0.0428(5) Uiso 1.000000 R
C24 C 0.08424(11) 0.25716(12) 0.22099(11) 0.0412(5) Uani 1.000000 .
H24 H 0.07043(11) 0.20899(12) 0.20664(11) 0.0494(6) Uiso 1.000000 R
C25 C 0.39743(10) 0.40836(11) 0.18560(11) 0.0382(4) Uani 1.000000 .
H25 H 0.40798(10) 0.45737(11) 0.17148(11) 0.0458(5) Uiso 1.000000 R
C26 C 0.59316(11) 0.23521(12) 0.44600(11) 0.0419(5) Uani 1.000000 .
H26 H 0.60453(11) 0.28355(12) 0.43037(11) 0.0503(6) Uiso 1.000000 R
C27 C 0.30849(11) 0.31155(12) 0.21074(10) 0.0404(5) Uani 1.000000 .
H27 H 0.25956(11) 0.29566(12) 0.21334(10) 0.0485(6) Uiso 1.000000 R
C28 C 0.54062(11) 0.37139(12) 0.06511(10) 0.0430(5) Uani 1.000000 .
H28 H 0.48686(11) 0.37861(12) 0.06381(10) 0.0516(6) Uiso 1.000000 R
C29 C 0.64044(11) 0.71843(12) 0.12034(10) 0.0423(5) Uani 1.000000 .
H29 H 0.63044(11) 0.75604(12) 0.15425(10) 0.0507(6) Uiso 1.000000 R
C30 C 0.03771(10) 0.39771(10) 0.50786(10) 0.0344(4) Uani 1.000000 .
C31 C 0.52975(10) 0.60149(10) 0.21247(10) 0.0323(4) Uani 1.000000 .
C32 C 0.30965(10) 0.08886(10) 0.40271(10) 0.0334(4) Uani 1.000000 .
C33 C 0.36499(11) 0.26274(12) 0.22750(11) 0.0434(5) Uani 1.000000 .
H33 H 0.35421(11) 0.21374(12) 0.24150(11) 0.0521(6) Uiso 1.000000 R
C34 C 0.64935(10) 0.18586(12) 0.46415(10) 0.0401(5) Uani 1.000000 .
H34 H 0.69848(10) 0.20073(12) 0.46011(10) 0.0481(6) Uiso 1.000000 R
C35 C -0.04396(11) 0.41206(12) 0.60822(10) 0.0399(5) Uani 1.000000 .
H35a H -0.02380(11) 0.36841(12) 0.63319(10) 0.0479(5) Uiso 1.000000 R
H35b H -0.01996(11) 0.45666(12) 0.62764(10) 0.0479(5) Uiso 1.000000 R
C36 C 0.52559(10) 0.39596(10) 0.33430(10) 0.0336(4) Uani 1.000000 .
C37 C 0.50256(11) 0.59049(12) 0.43538(10) 0.0414(5) Uani 1.000000 .
H37a H 0.52843(11) 0.54758(12) 0.45608(10) 0.0497(6) Uiso 1.000000 R
H37b H 0.51988(11) 0.63556(12) 0.46004(10) 0.0497(6) Uiso 1.000000 R
C38 C 0.12491(11) 0.40064(11) 0.26375(10) 0.0392(4) Uani 1.000000 .
H38 H 0.13865(11) 0.44888(11) 0.27793(10) 0.0470(5) Uiso 1.000000 R
C39 C 0.63572(11) 0.73368(13) 0.04602(11) 0.0472(5) Uani 1.000000 .
H39 H 0.62287(11) 0.78160(13) 0.03006(11) 0.0566(6) Uiso 1.000000 R
C40 C 0.64998(11) 0.67818(14) -0.00429(11) 0.0467(5) Uani 1.000000 .
H40 H 0.64642(11) 0.68842(14) -0.05425(11) 0.0560(6) Uiso 1.000000 R
C41 C 0.63257(10) 0.11461(12) 0.48822(11) 0.0396(5) Uani 1.000000 .
H41 H 0.67043(10) 0.08133(12) 0.50035(11) 0.0475(5) Uiso 1.000000 R
C42 C -0.02218(11) 0.38854(11) 0.38498(10) 0.0352(4) Uani 1.000000 .
C43 C 0.24597(11) 0.34141(13) 0.40643(11) 0.0461(5) Uani 1.000000 .
H43 H 0.24102(11) 0.32385(13) 0.35565(11) 0.0553(6) Uiso 1.000000 R
C44 C 0.79549(11) 0.66131(14) 0.23529(11) 0.0479(5) Uani 1.000000 .
H44 H 0.79436(11) 0.65965(14) 0.18153(11) 0.0575(6) Uiso 1.000000 R
C45 C 0.43037(10) 0.10617(11) 0.34270(10) 0.0340(4) Uani 1.000000 .
C46 C 0.32453(11) 0.38420(12) 0.19003(12) 0.0429(5) Uani 1.000000 .
H46 H 0.28621(11) 0.41730(12) 0.17894(12) 0.0515(6) Uiso 1.000000 R
C47 C 0.20555(10) 0.08845(12) 0.32153(11) 0.0409(5) Uani 1.000000 .
H47a H 0.18448(10) 0.04604(12) 0.34742(11) 0.0491(6) Uiso 1.000000 R
H47b H 0.18278(10) 0.13414(12) 0.33954(11) 0.0491(6) Uiso 1.000000 R
C48 C 0.64563(10) 0.41994(11) 0.27417(10) 0.0347(4) Uani 1.000000 .
C49 C 0.12034(11) 0.38234(12) 0.19015(10) 0.0428(5) Uani 1.000000 .
H49 H 0.13051(11) 0.41854(12) 0.15486(10) 0.0514(6) Uiso 1.000000 R
C50 C 0.41645(11) 0.12711(13) 0.61310(10) 0.0466(5) Uani 1.000000 .
H50 H 0.46840(11) 0.14252(13) 0.61008(10) 0.0560(6) Uiso 1.000000 R
C51 C 0.66961(11) 0.60720(13) 0.01938(11) 0.0456(5) Uani 1.000000 .
H51 H 0.67947(11) 0.56976(13) -0.01476(11) 0.0548(6) Uiso 1.000000 R
C52 C 0.74753(11) 0.44056(15) 0.35479(12) 0.0542(6) Uani 1.000000 .
H52a H 0.77798(11) 0.40323(15) 0.33073(12) 0.0651(7) Uiso 1.000000 R
H52b H 0.75894(11) 0.48944(15) 0.33428(12) 0.0651(7) Uiso 1.000000 R
C5 C 0.42096(11) 0.58185(14) 0.44451(11) 0.0478(5) Uani 1.000000 .
H5a H 0.40458(18) 0.5372(5) 0.4197(7) 0.0718(8) Uiso 1.000000 GR
H5b H 0.40974(14) 0.5781(9) 0.49577(12) 0.0718(8) Uiso 1.000000 GR
H5c H 0.39612(13) 0.6247(4) 0.4239(8) 0.0718(8) Uiso 1.000000 GR
C6 C -0.12605(12) 0.41649(13) 0.61876(11) 0.0463(5) Uani 1.000000 .
H6a H -0.14498(17) 0.4606(5) 0.5948(7) 0.0694(8) Uiso 1.000000 GR
H6b H -0.14912(14) 0.3727(4) 0.5980(8) 0.0694(8) Uiso 1.000000 GR
H6c H -0.13661(12) 0.4190(9) 0.67024(12) 0.0694(8) Uiso 1.000000 GR
C7 C 0.19257(11) 0.08067(14) 0.24097(12) 0.0505(6) Uani 1.000000 .
H7a H 0.2135(8) 0.1230(5) 0.21606(14) 0.0758(8) Uiso 1.000000 GR
H7b H 0.2155(8) 0.0354(5) 0.2239(2) 0.0758(8) Uiso 1.000000 GR
H7c H 0.14032(11) 0.0786(10) 0.23111(14) 0.0758(8) Uiso 1.000000 GR
C1A C 0.3730(2) 0.1893(2) 0.64524(18) 0.1082(14) Uani 1.000000 .
H1Aa H 0.3780(14) 0.2333(5) 0.6153(10) 0.162(2) Uiso 1.000000 GR
H1Ab H 0.3218(4) 0.1750(7) 0.6473(16) 0.162(2) Uiso 1.000000 GR
H1Ac H 0.3909(12) 0.1997(12) 0.6939(7) 0.162(2) Uiso 1.000000 GR
C1B C 0.5568(2) 0.29151(17) 0.04764(16) 0.0858(9) Uani 1.000000 .
H1Ba H 0.6094(2) 0.2841(3) 0.0464(13) 0.1287(14) Uiso 1.000000 GR
H1Bb H 0.5357(12) 0.25976(18) 0.0846(7) 0.1287(14) Uiso 1.000000 GR
H1Bc H 0.5357(12) 0.2791(4) 0.0006(6) 0.1287(14) Uiso 1.000000 GR
C1C C 0.76223(13) 0.4403(2) 0.43425(14) 0.0848(11) Uani 1.000000 .
H1Ca H 0.8137(3) 0.4503(15) 0.44321(15) 0.1272(16) Uiso 1.000000 GR
H1Cb H 0.7329(11) 0.4784(10) 0.4573(2) 0.1272(16) Uiso 1.000000 GR
H1Cc H 0.7496(13) 0.3921(5) 0.4541(3) 0.1272(16) Uiso 1.000000 GR
C1D C 0.27574(17) 0.27862(18) 0.4534(2) 0.0921(10) Uani 1.000000 .
H1Da H 0.2801(14) 0.2954(5) 0.5033(3) 0.1382(16) Uiso 1.000000 GR
H1Db H 0.2426(8) 0.2365(6) 0.4508(11) 0.1382(16) Uiso 1.000000 GR
H1Dc H 0.3235(7) 0.2639(10) 0.4359(9) 0.1382(16) Uiso 1.000000 GR
C1E C 0.57517(16) 0.42483(18) 0.01079(13) 0.0728(8) Uani 1.000000 .
H1Ea H 0.5620(10) 0.4755(2) 0.0231(7) 0.1092(12) Uiso 1.000000 GR
H1Eb H 0.62802(18) 0.4195(9) 0.0125(8) 0.1092(12) Uiso 1.000000 GR
H1Ec H 0.5574(9) 0.4134(8) -0.03776(19) 0.1092(12) Uiso 1.000000 GR
C1F C 0.29785(15) 0.40657(17) 0.4090(2) 0.0856(10) Uani 1.000000 .
H1Fa H 0.2778(7) 0.4470(5) 0.3801(11) 0.1284(15) Uiso 1.000000 GR
H1Fb H 0.3042(11) 0.4228(9) 0.4589(2) 0.1284(15) Uiso 1.000000 GR
H1Fc H 0.3448(5) 0.3918(4) 0.3895(13) 0.1284(15) Uiso 1.000000 GR
C1G C 0.4114(3) 0.05869(19) 0.65954(16) 0.1238(17) Uani 1.000000 .
H1Ga H 0.3609(4) 0.0422(12) 0.6614(16) 0.186(3) Uiso 1.000000 GR
H1Gb H 0.4414(16) 0.0196(7) 0.6390(11) 0.186(3) Uiso 1.000000 GR
H1Gc H 0.429(2) 0.0700(6) 0.7083(6) 0.186(3) Uiso 1.000000 GR
C1H C 0.85100(17) 0.6084(2) 0.2624(3) 0.137(2) Uani 1.000000 .
H1Ha H 0.8521(16) 0.6095(17) 0.3151(3) 0.206(3) Uiso 1.000000 GR
H1Hb H 0.8387(13) 0.5587(4) 0.2460(19) 0.206(3) Uiso 1.000000 GR
H1Hc H 0.8987(4) 0.6222(14) 0.2440(19) 0.206(3) Uiso 1.000000 GR
C1I C 0.8136(2) 0.7362(2) 0.2587(4) 0.194(3) Uani 1.000000 .
H1Ia H 0.7729(14) 0.7691(7) 0.248(3) 0.290(5) Uiso 1.000000 GR
H1Ib H 0.823(3) 0.7363(6) 0.3106(7) 0.290(5) Uiso 1.000000 GR
H1Ic H 0.857(2) 0.7532(13) 0.233(3) 0.290(5) Uiso 1.000000 GR

loop_
_atom_site_aniso_label
_atom_site_aniso_U_11
_atom_site_aniso_U_22
_atom_site_aniso_U_33
_atom_site_aniso_U_12
_atom_site_aniso_U_13
_atom_site_aniso_U_23
O1 0.0334(7) 0.0485(8) 0.0253(6) -0.0029(6) 0.0040(5) 0.0037(5)
O2 0.0267(6) 0.0534(8) 0.0366(7) -0.0019(6) -0.0028(5) 0.0003(6)
O3 0.0374(7) 0.0522(8) 0.0285(7) 0.0033(6) 0.0063(5) -0.0005(6)
O4 0.0291(7) 0.0618(9) 0.0368(7) -0.0019(6) -0.0048(5) -0.0012(6)
O5 0.0364(7) 0.0593(9) 0.0297(7) -0.0029(6) -0.0018(6) 0.0050(6)
O6 0.0406(8) 0.0598(9) 0.0321(7) 0.0002(7) -0.0006(6) -0.0058(6)
O7 0.0323(7) 0.0575(9) 0.0396(8) -0.0037(6) 0.0020(6) 0.0029(6)
O8 0.0323(7) 0.0598(9) 0.0395(8) -0.0083(6) 0.0036(6) 0.0030(6)
N9 0.0311(8) 0.0698(12) 0.0292(8) -0.0078(8) 0.0011(7) 0.0083(8)
N10 0.0305(8) 0.0539(10) 0.0327(8) -0.0082(7) 0.0026(7) -0.0031(7)
N11 0.0327(8) 0.0637(11) 0.0310(8) 0.0027(8) -0.0002(7) -0.0102(8)
N12 0.0318(8) 0.0577(11) 0.0331(9) -0.0065(7) 0.0006(7) 0.0001(7)
N1 0.0359(9) 0.0610(11) 0.0334(9) -0.0059(8) 0.0005(8) -0.0004(8)
C2 0.0259(9) 0.0383(10) 0.0314(9) 0.0012(8) 0.0015(7) -0.0015(8)
C3 0.0313(9) 0.0358(10) 0.0279(9) -0.0017(8) 0.0026(7) -0.0051(7)
C4 0.0299(9) 0.0372(10) 0.0282(9) 0.0003(8) -0.0012(7) -0.0038(7)
N5 0.0374(9) 0.0711(13) 0.0355(10) 0.0032(8) 0.0023(8) 0.0016(8)
N6 0.0353(10) 0.0704(13) 0.0396(9) 0.0012(8) 0.0010(8) 0.0025(8)
N7 0.0409(9) 0.0606(11) 0.0336(9) 0.0007(8) 0.0018(8) 0.0006(8)
C8 0.0289(9) 0.0349(10) 0.0289(9) 0.0000(7) 0.0005(7) 0.0009(7)
C9 0.0262(9) 0.0459(11) 0.0303(9) -0.0049(8) 0.0024(7) 0.0021(8)
C10 0.0311(9) 0.0294(9) 0.0338(10) 0.0029(7) 0.0021(7) -0.0002(7)
C11 0.0292(9) 0.0325(9) 0.0319(9) 0.0010(7) 0.0001(7) 0.0008(7)
C1 0.0334(10) 0.0390(11) 0.0416(10) 0.0016(8) -0.0022(8) 0.0029(8)
C13 0.0407(10) 0.0384(11) 0.0348(10) -0.0011(8) 0.0016(8) 0.0010(8)
C14 0.0314(9) 0.0366(10) 0.0292(9) -0.0020(8) 0.0017(7) 0.0019(7)
C15 0.0306(9) 0.0361(10) 0.0304(9) 0.0002(8) 0.0005(7) 0.0009(8)
C16 0.0326(10) 0.0326(10) 0.0311(9) -0.0028(8) 0.0007(7) 0.0009(7)
C17 0.0295(9) 0.0305(9) 0.0341(10) 0.0030(7) 0.0007(7) 0.0011(7)
C18 0.0317(10) 0.0320(10) 0.0313(9) -0.0003(7) 0.0014(8) 0.0017(7)
C19 0.0375(10) 0.0370(11) 0.0477(11) 0.0005(9) -0.0025(8) 0.0023(9)
C20 0.0295(9) 0.0333(10) 0.0312(9) 0.0028(7) 0.0008(7) 0.0010(7)
C21 0.0370(10) 0.0455(11) 0.0367(10) -0.0087(9) 0.0022(8) -0.0009(9)
C22 0.0359(10) 0.0540(12) 0.0309(10) 0.0041(9) -0.0017(8) -0.0053(9)
C23 0.0340(10) 0.0345(10) 0.0384(10) 0.0007(8) -0.0017(8) -0.0021(8)
C24 0.0422(11) 0.0407(11) 0.0406(11) -0.0003(9) -0.0016(8) -0.0081(9)
C25 0.0336(10) 0.0344(10) 0.0465(11) 0.0005(8) 0.0041(8) -0.0013(8)
C26 0.0402(11) 0.0409(11) 0.0446(11) -0.0071(9) 0.0012(9) 0.0045(9)
C27 0.0331(10) 0.0488(12) 0.0394(10) -0.0080(9) 0.0048(8) -0.0074(9)
C28 0.0365(10) 0.0605(13) 0.0322(10) -0.0082(9) 0.0024(8) -0.0093(9)
C29 0.0413(11) 0.0511(12) 0.0344(10) 0.0059(9) 0.0047(8) 0.0044(9)
C30 0.0357(10) 0.0342(10) 0.0334(10) -0.0005(8) 0.0033(8) 0.0006(8)
C31 0.0332(10) 0.0374(10) 0.0263(9) -0.0009(8) 0.0060(8) 0.0001(7)
C32 0.0321(10) 0.0321(10) 0.0362(10) -0.0002(8) -0.0006(8) 0.0005(8)
C33 0.0449(12) 0.0386(11) 0.0468(11) -0.0102(9) 0.0022(9) 0.0018(9)
C34 0.0302(10) 0.0517(12) 0.0385(10) -0.0042(9) 0.0023(8) -0.0041(9)
C35 0.0476(11) 0.0440(11) 0.0282(10) 0.0037(9) 0.0071(8) -0.0004(8)
C36 0.0322(10) 0.0364(10) 0.0322(10) 0.0021(8) -0.0039(8) 0.0000(8)
C37 0.0437(11) 0.0551(12) 0.0256(9) -0.0035(9) 0.0048(8) 0.0048(8)
C38 0.0432(11) 0.0387(11) 0.0356(10) -0.0027(9) 0.0010(8) 0.0004(8)
C39 0.0425(11) 0.0610(14) 0.0381(11) 0.0039(10) 0.0026(9) 0.0123(10)
C40 0.0369(10) 0.0728(15) 0.0303(10) -0.0115(10) 0.0004(8) 0.0080(10)
C41 0.0302(10) 0.0462(12) 0.0424(11) 0.0063(8) -0.0014(8) -0.0031(9)
C42 0.0332(10) 0.0417(11) 0.0307(10) -0.0007(8) 0.0070(8) 0.0010(8)
C43 0.0317(10) 0.0685(14) 0.0381(11) 0.0073(10) -0.0008(8) -0.0133(10)
C44 0.0299(10) 0.0773(16) 0.0365(10) -0.0117(10) 0.0005(8) 0.0090(10)
C45 0.0280(9) 0.0395(11) 0.0344(11) 0.0019(8) -0.0048(8) 0.0008(8)
C46 0.0312(10) 0.0445(12) 0.0530(12) 0.0030(9) 0.0039(9) -0.0033(9)
C47 0.0258(9) 0.0488(12) 0.0480(11) -0.0029(8) -0.0045(8) -0.0040(9)
C48 0.0335(10) 0.0359(10) 0.0347(10) 0.0039(8) -0.0005(8) -0.0004(8)
C49 0.0477(12) 0.0492(12) 0.0316(10) -0.0014(10) 0.0012(8) 0.0068(9)
C50 0.0399(11) 0.0684(14) 0.0316(10) -0.0023(10) 0.0007(8) -0.0063(10)
C51 0.0410(11) 0.0631(14) 0.0329(10) -0.0141(10) 0.0060(8) -0.0090(9)
C52 0.0300(10) 0.0781(17) 0.0544(13) -0.0047(10) -0.0084(9) -0.0016(12)
C5 0.0426(11) 0.0666(15) 0.0344(11) -0.0040(10) 0.0091(9) 0.0041(10)
C6 0.0488(12) 0.0545(13) 0.0357(11) 0.0025(10) 0.0108(9) -0.0033(9)
C7 0.0324(10) 0.0739(16) 0.0452(12) -0.0036(10) -0.0050(9) 0.0011(11)
C1A 0.153(3) 0.094(2) 0.077(2) 0.049(2) -0.036(2) -0.0414(19)
C1B 0.121(3) 0.0681(18) 0.0679(18) 0.0045(18) -0.0036(17) -0.0244(14)
C1C 0.0379(13) 0.165(3) 0.0515(14) -0.0013(16) -0.0087(11) -0.0304(18)
C1D 0.0703(19) 0.0681(19) 0.138(3) 0.0260(15) 0.0177(18) 0.0142(19)
C1E 0.0800(18) 0.103(2) 0.0358(12) -0.0262(16) -0.0053(12) 0.0038(13)
C1F 0.0489(15) 0.0728(19) 0.136(3) -0.0003(14) 0.0343(16) 0.0153(18)
C1G 0.250(5) 0.078(2) 0.0419(16) 0.020(3) -0.040(2) 0.0021(15)
C1H 0.0483(17) 0.103(3) 0.262(6) 0.0161(18) 0.064(3) 0.044(3)
C1I 0.102(3) 0.084(3) 0.397(9) -0.056(2) 0.129(4) -0.078(4)

loop_
_atom_type_symbol
_atom_type_scat_dispersion_real
_atom_type_scat_dispersion_imag
_atom_type_scat_Cromer_Mann_a1
_atom_type_scat_Cromer_Mann_a2
_atom_type_scat_Cromer_Mann_a3
_atom_type_scat_Cromer_Mann_a4
_atom_type_scat_Cromer_Mann_b1
_atom_type_scat_Cromer_Mann_b2
_atom_type_scat_Cromer_Mann_b3
_atom_type_scat_Cromer_Mann_b4
_atom_type_scat_Cromer_Mann_c
_atom_type_scat_source
_atom_type_scat_dispersion_source
H 0.00000 0.00000 0.49300 0.32291 0.14019 0.04081 10.51090 26.12570 3.14236 57.79970 0.0030380000826 'International Tables Volume C Table 6.1.1.4 (pp. 500-502)' 'Henke, Gullikson and Davis, At. Data and Nucl. Data Tables, 1993, 54, 2'
C 0.01920 0.00962 2.31000 1.02000 1.58860 0.86500 20.84390 10.20750 0.56870 51.65120 0.215599998832 'International Tables Volume C Table 6.1.1.4 (pp. 500-502)' 'Henke, Gullikson and Davis, At. Data and Nucl. Data Tables, 1993, 54, 2'
O 0.05239 0.03377 3.04850 2.28680 1.54630 0.86700 13.27710 5.70110 0.32390 32.90890 0.250800013542 'International Tables Volume C Table 6.1.1.4 (pp. 500-502)' 'Henke, Gullikson and Davis, At. Data and Nucl. Data Tables, 1993, 54, 2'
N 0.03256 0.01839 12.21260 3.13220 2.01250 1.16630 0.00570 9.89330 28.99750 0.58260 -11.5290002823 'International Tables Volume C Table 6.1.1.4 (pp. 500-502)' 'Henke, Gullikson and Davis, At. Data and Nucl. Data Tables, 1993, 54, 2'

loop_
_geom_angle_atom_site_label_1
_geom_angle_atom_site_label_2
_geom_angle_atom_site_label_3
_geom_angle
C37 O1 C18 116.47(14)
C47 O2 C32 116.81(14)
C35 O3 C30 116.31(15)
C52 O4 C48 116.52(15)
C44 N9 C15 127.38(16)
C28 N10 C10 128.02(16)
C43 N11 C16 127.72(16)
C50 N12 C17 128.21(16)
C16 C2 C13 119.58(16)
C38 C2 C13 119.50(17)
C38 C2 C16 120.84(17)
C19 C3 C10 119.78(17)
C25 C3 C10 120.42(17)
C25 C3 C19 119.70(17)
C17 C4 C1 119.35(16)
C23 C4 C1 119.34(17)
C23 C4 C17 121.20(17)
C18 C8 C15 122.37(16)
C31 C8 C15 118.69(16)
C31 C8 C18 118.91(16)
C21 C9 C15 121.74(18)
C29 C9 C15 118.39(17)
C29 C9 C21 119.76(17)
C3 C10 N10 119.48(16)
C20 C10 N10 121.89(16)
C20 C10 C3 118.62(15)
C32 C11 C17 122.32(16)
C45 C11 C17 119.32(16)
C45 C11 C32 118.30(16)
C26 C1 C4 120.10(18)
C24 C13 C2 120.43(18)
C30 C14 C16 122.04(17)
C42 C14 C16 118.61(16)
C42 C14 C30 119.31(16)
C8 C15 N9 122.15(16)
C9 C15 N9 119.35(16)
C9 C15 C8 118.44(16)
C2 C16 N11 119.46(16)
C14 C16 N11 122.16(16)
C14 C16 C2 118.36(16)
C4 C17 N12 119.83(16)
C11 C17 N12 121.93(16)
C11 C17 C4 118.23(15)
O5 C18 O1 122.93(16)
C8 C18 O1 112.46(15)
C8 C18 O5 124.58(16)
C33 C19 C3 120.09(19)
C36 C20 C10 118.65(16)
C48 C20 C10 122.37(16)
C48 C20 C36 118.97(16)
C51 C21 C9 119.6(2)
C49 C22 C24 119.95(18)
C41 C23 C4 120.23(18)
C22 C24 C13 119.88(19)
C46 C25 C3 119.53(18)
C34 C26 C1 120.23(19)
C46 C27 C33 119.79(18)
C1B C28 N10 110.9(2)
C1E C28 N10 108.15(17)
C1E C28 C1B 112.3(2)
C39 C29 C9 120.2(2)
O6 C30 O3 122.97(17)
C14 C30 O3 112.39(16)
C14 C30 O6 124.61(17)
C8 C31 N1 179.04(19)
O8 C32 O2 122.88(16)
C11 C32 O2 112.26(15)
C11 C32 O8 124.84(17)
C27 C33 C19 120.34(19)
C41 C34 C26 119.93(18)
C6 C35 O3 106.29(15)
C20 C36 N7 179.67(19)
C5 C37 O1 106.70(15)
C49 C38 C2 119.88(19)
C40 C39 C29 120.1(2)
C51 C40 C39 119.94(18)
C34 C41 C23 120.14(18)
C14 C42 N6 179.1(2)
C1D C43 N11 109.2(2)
C1F C43 N11 110.1(2)
C1F C43 C1D 109.8(2)
C1H C44 N9 109.6(2)
C1I C44 N9 109.9(2)
C1I C44 C1H 110.1(4)
C11 C45 N5 178.0(2)
C27 C46 C25 120.55(19)
C7 C47 O2 106.92(16)
O7 C48 O4 123.18(17)
C20 C48 O4 112.32(16)
C20 C48 O7 124.49(17)
C38 C49 C22 120.35(18)
C1A C50 N12 110.2(2)
C1G C50 N12 109.1(2)
C1G C50 C1A 110.6(3)
C40 C51 C21 120.4(2)
C1C C52 O4 107.62(19)

loop_
_geom_bond_atom_site_label_1
_geom_bond_atom_site_label_2
_geom_bond_distance
O1 C18 1.339(2)
O1 C37 1.453(2)
O2 C32 1.341(2)
O2 C47 1.455(2)
O3 C30 1.341(2)
O3 C35 1.453(2)
O4 C48 1.336(2)
O4 C52 1.454(2)
O5 C18 1.224(2)
O6 C30 1.219(2)
O7 C48 1.225(2)
O8 C32 1.221(2)
N9 C15 1.323(2)
N9 C44 1.474(2)
N10 C10 1.322(2)
N10 C28 1.469(2)
N11 C16 1.322(2)
N11 C43 1.466(3)
N12 C17 1.321(2)
N12 C50 1.470(3)
N1 C31 1.151(2)
C2 C13 1.383(3)
C2 C16 1.494(2)
C2 C38 1.389(3)
C3 C10 1.496(3)
C3 C19 1.387(3)
C3 C25 1.385(3)
C4 C1 1.389(3)
C4 C17 1.494(3)
C4 C23 1.386(3)
N5 C45 1.146(2)
N6 C42 1.149(2)
N7 C36 1.149(2)
C8 C15 1.393(3)
C8 C18 1.446(3)
C8 C31 1.425(3)
C9 C15 1.494(3)
C9 C21 1.383(3)
C9 C29 1.386(3)
C10 C20 1.394(3)
C11 C17 1.398(3)
C11 C32 1.448(3)
C11 C45 1.427(3)
C1 C26 1.384(3)
C13 C24 1.383(3)
C14 C16 1.394(3)
C14 C30 1.451(3)
C14 C42 1.426(3)
C19 C33 1.383(3)
C20 C36 1.424(3)
C20 C48 1.450(3)
C21 C51 1.387(3)
C22 C24 1.381(3)
C22 C49 1.380(3)
C23 C41 1.387(3)
C25 C46 1.389(3)
C26 C34 1.380(3)
C27 C33 1.373(3)
C27 C46 1.379(3)
C28 C1B 1.487(4)
C28 C1E 1.512(3)
C29 C39 1.383(3)
C34 C41 1.377(3)
C35 C6 1.499(3)
C37 C5 1.493(3)
C38 C49 1.382(3)
C39 C40 1.374(3)
C40 C51 1.381(3)
C43 C1D 1.504(4)
C43 C1F 1.492(4)
C44 C1H 1.459(4)
C44 C1I 1.436(4)
C47 C7 1.491(3)
C50 C1A 1.481(4)
C50 C1G 1.486(4)
C52 C1C 1.470(3)
